data_7023177
loop_
_publ_author_name
'Azhakar, Ramachandran'
'Ghadwal, Rajendra S.'
'Roesky, Herbert W.'
'Hey, Jakob'
'Krause, Lennard'
'Stalke, Dietmar'

_publ_section_title
;
 Mixed valence \h6-arene cobalt(I) and cobalt(II) compound.
;
_journal_issue 28
_journal_name_full 'Dalton transactions (Cambridge, England : 2003)'
_journal_page_first 10277
_journal_page_last 10281
_journal_paper_doi 10.1039/c3dt50939g
_journal_volume 42
_journal_year 2013
_chemical_formula_sum 'C44 H62 Cl5 Co2 N4 Si2'
_chemical_formula_weight 998.27
_chemical_name_systematic
;
?
;
_space_group_IT_number 14
_symmetry_cell_setting monoclinic
_symmetry_space_group_name_Hall '-P 2yn'
_symmetry_space_group_name_H-M 'P 1 21/n 1'
_atom_sites_solution_hydrogens geom
_atom_sites_solution_primary direct
_atom_sites_solution_secondary difmap
_audit_creation_method SHELXL-97
_cell_angle_alpha 90.00
_cell_angle_beta 99.675(7)
_cell_angle_gamma 90.00
_cell_formula_units_Z 4
_cell_length_a 10.4803(19)
_cell_length_b 32.015(6)
_cell_length_c 14.974(3)
_cell_measurement_reflns_used 9800
_cell_measurement_temperature 100(2)
_cell_measurement_theta_max 23.383
_cell_measurement_theta_min 2.208
_cell_volume 4952.7(16)
_computing_cell_refinement 'Bruker APEX2 2011.2'
_computing_data_collection 'Bruker APEX2 2011.2'
_computing_data_reduction 'XPREP 2008/2'
_computing_molecular_graphics 'WinSHELX rev. 537'
_computing_publication_material 'WinSHELX rev. 537'
_computing_structure_refinement 'SHELXL-97 (Sheldrick, 2008)'
_computing_structure_solution 'SHELXS-97 (Sheldrick, 2008)'
_diffrn_ambient_temperature 100(2)
_diffrn_measured_fraction_theta_full 0.995
_diffrn_measured_fraction_theta_max 0.995
_diffrn_measurement_device_type 'Bruker D8 QUAZAR'
_diffrn_measurement_method 'omega scans'
_diffrn_radiation_monochromator mirror
_diffrn_radiation_source 'INCOATEC ImS microfocus sealed tube'
_diffrn_radiation_type MoK\a
_diffrn_radiation_wavelength 0.71073
_diffrn_reflns_av_R_equivalents 0.0862
_diffrn_reflns_av_sigmaI/netI 0.0583
_diffrn_reflns_limit_h_max 12
_diffrn_reflns_limit_h_min -12
_diffrn_reflns_limit_k_max 37
_diffrn_reflns_limit_k_min 0
_diffrn_reflns_limit_l_max 17
_diffrn_reflns_limit_l_min 0
_diffrn_reflns_number 297646
_diffrn_reflns_theta_full 24.76
_diffrn_reflns_theta_max 24.76
_diffrn_reflns_theta_min 1.27
_exptl_absorpt_coefficient_mu 1.022
_exptl_absorpt_correction_T_max 1.000000
_exptl_absorpt_correction_T_min 0.943203
_exptl_absorpt_correction_type multi-scan
_exptl_absorpt_process_details 'TWINABS 2008/4'
_exptl_crystal_colour green
_exptl_crystal_density_diffrn 1.339
_exptl_crystal_density_method 'not measured'
_exptl_crystal_description block
_exptl_crystal_F_000 2084
_exptl_crystal_size_max 0.06
_exptl_crystal_size_mid 0.05
_exptl_crystal_size_min 0.04
_refine_diff_density_max 0.394
_refine_diff_density_min -0.349
_refine_diff_density_rms 0.065
_refine_ls_extinction_method none
_refine_ls_goodness_of_fit_ref 1.024
_refine_ls_hydrogen_treatment constr
_refine_ls_matrix_type full
_refine_ls_number_parameters 651
_refine_ls_number_reflns 9721
_refine_ls_number_restraints 489
_refine_ls_restrained_S_all 1.006
_refine_ls_R_factor_all 0.0713
_refine_ls_R_factor_gt 0.0428
_refine_ls_shift/su_max 0.002
_refine_ls_shift/su_mean 0.000
_refine_ls_structure_factor_coef Fsqd
_refine_ls_weighting_details 'calc w=1/[\s^2^(Fo^2^)+(0.0347P)^2^+3.6847P] where P=(Fo^2^+2Fc^2^)/3'
_refine_ls_weighting_scheme calc
_refine_ls_wR_factor_gt 0.0824
_refine_ls_wR_factor_ref 0.0912
_reflns_number_gt 7317
_reflns_number_total 9721
_reflns_threshold_expression >2sigma(I)
_cod_data_source_file c3dt50939g.txt
_cod_data_source_block JH_Azhakar_Cobalt_TWIN
_cod_original_cell_volume 4952.6(16)
_cod_original_sg_symbol_H-M 'P 2(1)/n'
_cod_database_code 7023177

loop_
_symmetry_equiv_pos_as_xyz
'x, y, z'
'-x+1/2, y+1/2, -z+1/2'
'-x, -y, -z'
'x-1/2, -y-1/2, z-1/2'

loop_
_atom_site_label
_atom_site_type_symbol
_atom_site_fract_x
_atom_site_fract_y
_atom_site_fract_z
_atom_site_U_iso_or_equiv
_atom_site_adp_type
_atom_site_occupancy
_atom_site_symmetry_multiplicity
_atom_site_calc_flag
_atom_site_refinement_flags
_atom_site_disorder_assembly
_atom_site_disorder_group
C1 C 0.8309(3) 0.90424(9) 0.65277(19) 0.0268(7) Uani 1 1 d . . .
C2 C 0.7868(3) 0.94035(10) 0.59387(19) 0.0333(7) Uani 1 1 d . . .
C3 C 0.7776(3) 0.97950(10) 0.6315(2) 0.0431(9) Uani 1 1 d . . .
H3 H 0.8052 0.9835 0.6946 0.052 Uiso 1 1 calc R . .
C4 C 0.7285(4) 1.01286(12) 0.5777(3) 0.0655(13) Uani 1 1 d . . .
H4 H 0.7217 1.0397 0.6037 0.079 Uiso 1 1 calc R . .
C5 C 0.6896(5) 1.00677(14) 0.4857(3) 0.0880(18) Uani 1 1 d . . .
H5 H 0.6543 1.0294 0.4486 0.106 Uiso 1 1 calc R . .
C6 C 0.7015(5) 0.96818(15) 0.4478(3) 0.0869(18) Uani 1 1 d . . .
H6 H 0.6768 0.9645 0.3843 0.104 Uiso 1 1 calc R . .
C7 C 0.7491(4) 0.93479(12) 0.5014(2) 0.0569(11) Uani 1 1 d . . .
H7 H 0.7560 0.9081 0.4750 0.068 Uiso 1 1 calc R . .
C8 C 0.6126(3) 0.87721(9) 0.68436(19) 0.0247(6) Uani 1 1 d . . .
C9 C 0.5565(3) 0.91921(9) 0.7067(2) 0.0329(7) Uani 1 1 d . . .
H9A H 0.5654 0.9394 0.6589 0.049 Uiso 1 1 calc R . .
H9B H 0.6035 0.9294 0.7647 0.049 Uiso 1 1 calc R . .
H9C H 0.4648 0.9158 0.7108 0.049 Uiso 1 1 calc R . .
C10 C 0.5839(3) 0.84437(9) 0.7518(2) 0.0290(7) Uani 1 1 d . . .
H10A H 0.4901 0.8421 0.7491 0.044 Uiso 1 1 calc R . .
H10B H 0.6247 0.8525 0.8130 0.044 Uiso 1 1 calc R . .
H10C H 0.6185 0.8173 0.7365 0.044 Uiso 1 1 calc R . .
C11 C 0.5536(3) 0.86339(10) 0.5889(2) 0.0373(8) Uani 1 1 d . . .
H11A H 0.5675 0.8851 0.5455 0.056 Uiso 1 1 calc R . .
H11B H 0.4605 0.8588 0.5857 0.056 Uiso 1 1 calc R . .
H11C H 0.5948 0.8374 0.5742 0.056 Uiso 1 1 calc R . .
C12 C 1.0759(3) 0.90495(11) 0.6511(2) 0.0445(9) Uani 1 1 d . . .
C13 C 1.1073(4) 0.94940(13) 0.6841(3) 0.0685(13) Uani 1 1 d . . .
H13A H 1.1916 0.9576 0.6697 0.103 Uiso 1 1 calc R . .
H13B H 1.1102 0.9507 0.7498 0.103 Uiso 1 1 calc R . .
H13C H 1.0404 0.9685 0.6541 0.103 Uiso 1 1 calc R . .
C14 C 1.1786(3) 0.87475(14) 0.6960(3) 0.0633(12) Uani 1 1 d . . .
H14A H 1.1584 0.8465 0.6725 0.095 Uiso 1 1 calc R . .
H14B H 1.1803 0.8750 0.7617 0.095 Uiso 1 1 calc R . .
H14C H 1.2633 0.8833 0.6830 0.095 Uiso 1 1 calc R . .
C15 C 1.0658(4) 0.90209(13) 0.5486(2) 0.0571(11) Uani 1 1 d . . .
H15A H 1.0059 0.9235 0.5197 0.086 Uiso 1 1 calc R . .
H15B H 1.0336 0.8744 0.5280 0.086 Uiso 1 1 calc R . .
H15C H 1.1514 0.9065 0.5321 0.086 Uiso 1 1 calc R . .
C16 C 0.9827(3) 0.72535(9) 0.82552(18) 0.0256(6) Uani 1 1 d . . .
C17 C 0.9798(3) 0.68621(9) 0.77073(19) 0.0267(7) Uani 1 1 d U . .
C18 C 1.0130(3) 0.64831(10) 0.8131(2) 0.0374(8) Uani 1 1 d U . .
H18 H 1.0368 0.6471 0.8771 0.045 Uiso 1 1 calc R . .
C19 C 1.0113(3) 0.61203(10) 0.7617(2) 0.0419(8) Uani 1 1 d U . .
H19 H 1.0322 0.5859 0.7908 0.050 Uiso 1 1 calc R . .
C20 C 0.9791(3) 0.61397(10) 0.6687(2) 0.0351(7) Uani 1 1 d U . .
H20 H 0.9801 0.5893 0.6337 0.042 Uiso 1 1 calc R . .
C21 C 0.9456(3) 0.65151(9) 0.6262(2) 0.0307(7) Uani 1 1 d U . .
H21 H 0.9226 0.6526 0.5621 0.037 Uiso 1 1 calc R . .
C22 C 0.9455(3) 0.68771(9) 0.67720(19) 0.0290(7) Uani 1 1 d U . .
H22 H 0.9219 0.7136 0.6480 0.035 Uiso 1 1 calc R . .
C23 C 0.7565(3) 0.72494(9) 0.86970(19) 0.0255(6) Uani 1 1 d . . .
C24 C 0.7683(3) 0.68456(9) 0.9251(2) 0.0368(8) Uani 1 1 d . . .
H24A H 0.8065 0.6627 0.8922 0.055 Uiso 1 1 calc R . .
H24B H 0.6822 0.6757 0.9350 0.055 Uiso 1 1 calc R . .
H24C H 0.8237 0.6894 0.9837 0.055 Uiso 1 1 calc R . .
C25 C 0.6754(3) 0.71769(10) 0.7761(2) 0.0328(7) Uani 1 1 d . . .
H25A H 0.6754 0.7431 0.7396 0.049 Uiso 1 1 calc R . .
H25B H 0.5863 0.7108 0.7827 0.049 Uiso 1 1 calc R . .
H25C H 0.7124 0.6946 0.7461 0.049 Uiso 1 1 calc R . .
C26 C 0.6931(3) 0.75802(9) 0.9214(2) 0.0309(7) Uani 1 1 d . . .
H26A H 0.6896 0.7846 0.8887 0.046 Uiso 1 1 calc R . .
H26B H 0.7439 0.7615 0.9821 0.046 Uiso 1 1 calc R . .
H26C H 0.6051 0.7492 0.9264 0.046 Uiso 1 1 calc R . .
C27 C 1.2209(3) 0.74785(10) 0.8347(2) 0.0379(8) Uani 1 1 d . . .
C28 C 1.2872(3) 0.78772(11) 0.8760(3) 0.0492(10) Uani 1 1 d . . .
H28A H 1.3791 0.7870 0.8706 0.074 Uiso 1 1 calc R . .
H28B H 1.2788 0.7895 0.9401 0.074 Uiso 1 1 calc R . .
H28C H 1.2462 0.8121 0.8437 0.074 Uiso 1 1 calc R . .
C29 C 1.2327(3) 0.74454(12) 0.7348(2) 0.0498(10) Uani 1 1 d . . .
H29A H 1.1974 0.7177 0.7107 0.075 Uiso 1 1 calc R . .
H29B H 1.3240 0.7464 0.7284 0.075 Uiso 1 1 calc R . .
H29C H 1.1842 0.7674 0.7010 0.075 Uiso 1 1 calc R . .
C30 C 1.2820(3) 0.70999(11) 0.8882(3) 0.0524(10) Uani 1 1 d . . .
H30A H 1.2429 0.6843 0.8603 0.079 Uiso 1 1 calc R . .
H30B H 1.2668 0.7118 0.9509 0.079 Uiso 1 1 calc R . .
H30C H 1.3753 0.7097 0.8875 0.079 Uiso 1 1 calc R . .
C31 C 0.8569(3) 0.87502(9) 1.00439(19) 0.0306(6) Uani 0.50 1 d PDU A 1
C32 C 0.9944(8) 0.8672(5) 1.0332(10) 0.0283(15) Uani 0.50 1 d PDU A 1
H32 H 1.0212 0.8493 1.0834 0.034 Uiso 0.50 1 calc PR A 1
C33 C 1.0900(7) 0.8856(3) 0.9882(7) 0.0243(17) Uani 0.50 1 d PDU A 1
H33 H 1.1794 0.8802 1.0079 0.029 Uiso 0.50 1 calc PR A 1
C34 C 1.0499(9) 0.9113(3) 0.9162(6) 0.0246(18) Uani 0.50 1 d PDU A 1
H34 H 1.1119 0.9245 0.8861 0.030 Uiso 0.50 1 calc PR A 1
C35 C 0.9160(8) 0.9185(4) 0.8863(7) 0.0262(16) Uani 0.50 1 d PDU A 1
H35 H 0.8895 0.9361 0.8355 0.031 Uiso 0.50 1 calc PR A 1
C36 C 0.8229(9) 0.9002(5) 0.9296(10) 0.0282(15) Uani 0.50 1 d PDU A 1
H36 H 0.7339 0.9051 0.9071 0.034 Uiso 0.50 1 calc PR A 1
C37 C 0.7622(10) 0.8556(6) 1.0574(11) 0.052(3) Uani 0.50 1 d PDU A 1
H37A H 0.6823 0.8485 1.0162 0.077 Uiso 0.50 1 calc PR A 1
H37B H 0.7426 0.8755 1.1030 0.077 Uiso 0.50 1 calc PR A 1
H37C H 0.8000 0.8303 1.0876 0.077 Uiso 0.50 1 calc PR A 1
C31' C 0.8569(3) 0.87502(9) 1.00439(19) 0.0306(6) Uani 0.50 1 d PDU A 2
C32' C 0.9777(8) 0.8603(5) 1.0426(10) 0.0296(16) Uani 0.50 1 d PDU A 2
H32' H 0.9849 0.8408 1.0910 0.036 Uiso 0.50 1 calc PR A 2
C33' C 1.0901(8) 0.8736(3) 1.0112(7) 0.0294(17) Uani 0.50 1 d PDU A 2
H33' H 1.1723 0.8633 1.0388 0.035 Uiso 0.50 1 calc PR A 2
C34' C 1.0816(7) 0.9019(3) 0.9400(7) 0.0269(18) Uani 0.50 1 d PDU A 2
H34' H 1.1578 0.9113 0.9197 0.032 Uiso 0.50 1 calc PR A 2
C35' C 0.9609(8) 0.9163(3) 0.8985(7) 0.0256(16) Uani 0.50 1 d PDU A 2
H35' H 0.9545 0.9347 0.8481 0.031 Uiso 0.50 1 calc PR A 2
C36' C 0.8469(9) 0.9038(6) 0.9315(10) 0.0272(16) Uani 0.50 1 d PDU A 2
H36' H 0.7649 0.9145 0.9048 0.033 Uiso 0.50 1 calc PR A 2
C37' C 0.7328(10) 0.8632(6) 1.0389(11) 0.043(2) Uani 0.50 1 d PDU A 2
H37D H 0.7429 0.8356 1.0673 0.064 Uiso 0.50 1 calc PR A 2
H37E H 0.6605 0.8627 0.9881 0.064 Uiso 0.50 1 calc PR A 2
H37F H 0.7152 0.8839 1.0837 0.064 Uiso 0.50 1 calc PR A 2
N1 N 0.7560(2) 0.87907(7) 0.69362(15) 0.0232(5) Uani 1 1 d . . .
N2 N 0.9522(2) 0.89066(8) 0.67846(16) 0.0299(6) Uani 1 1 d . . .
N3 N 0.8863(2) 0.74167(7) 0.86210(15) 0.0245(5) Uani 1 1 d . . .
N4 N 1.0830(2) 0.75169(7) 0.84612(16) 0.0279(6) Uani 1 1 d . . .
Si1 Si 0.89773(7) 0.85017(2) 0.75178(5) 0.02369(18) Uani 1 1 d . A .
Si2 Si 0.98742(7) 0.78623(3) 0.90716(5) 0.02535(19) Uani 1 1 d . A .
Cl1 Cl 0.89103(7) 0.79817(2) 0.66528(5) 0.03461(19) Uani 1 1 d . . .
Cl2 Cl 1.05199(9) 0.76285(3) 1.04036(5) 0.0447(2) Uani 1 1 d . . .
Cl3 Cl 0.40986(8) 0.90533(2) 0.91301(5) 0.03398(18) Uani 1 1 d . . .
Cl4 Cl 0.41940(9) 1.00615(2) 0.77863(5) 0.0430(2) Uani 1 1 d . . .
Cl5 Cl 0.65651(7) 0.98848(3) 0.98962(5) 0.0392(2) Uani 1 1 d . . .
Co1 Co 0.95207(4) 0.852350(12) 0.89706(3) 0.02364(10) Uani 1 1 d . . .
Co2 Co 0.44956(4) 0.973830(12) 0.91156(2) 0.02422(10) Uani 1 1 d . . .
C1S C 0.9914(7) 0.9178(3) 1.2414(7) 0.0349(16) Uani 0.703(6) 1 d PDU B 1
C2S C 0.9141(5) 0.94691(19) 1.1901(4) 0.0308(12) Uani 0.703(6) 1 d PDU B 1
H2S H 0.8242 0.9479 1.1927 0.037 Uiso 0.703(6) 1 calc PR B 1
C3S C 0.9662(5) 0.97485(15) 1.1347(3) 0.0324(11) Uani 0.703(6) 1 d PDU B 1
H3S H 0.9115 0.9945 1.0992 0.039 Uiso 0.703(6) 1 calc PR B 1
C4S C 1.0968(7) 0.9742(3) 1.1309(7) 0.0381(16) Uani 0.703(6) 1 d PDU B 1
H4S H 1.1325 0.9931 1.0929 0.046 Uiso 0.703(6) 1 calc PR B 1
C5S C 1.1754(10) 0.9453(5) 1.1838(9) 0.044(2) Uani 0.703(6) 1 d PDU B 1
H5S H 1.2659 0.9449 1.1831 0.053 Uiso 0.703(6) 1 calc PR B 1
C6S C 1.1221(6) 0.9173(2) 1.2372(5) 0.0437(13) Uani 0.703(6) 1 d PDU B 1
H6S H 1.1762 0.8972 1.2716 0.052 Uiso 0.703(6) 1 calc PR B 1
C7S C 0.9349(7) 0.88652(17) 1.2978(3) 0.0611(18) Uani 0.703(6) 1 d PDU B 1
H7SA H 0.8457 0.8944 1.3018 0.092 Uiso 0.703(6) 1 calc PR B 1
H7SB H 0.9866 0.8857 1.3587 0.092 Uiso 0.703(6) 1 calc PR B 1
H7SC H 0.9353 0.8589 1.2697 0.092 Uiso 0.703(6) 1 calc PR B 1
C1T C 0.9581(15) 0.9255(8) 1.2380(19) 0.040(3) Uani 0.297(6) 1 d PDU B 2
C2T C 0.9583(15) 0.9554(6) 1.1708(12) 0.045(3) Uani 0.297(6) 1 d PDU B 2
H2T H 0.8797 0.9694 1.1477 0.054 Uiso 0.297(6) 1 calc PR B 2
C3T C 1.0692(19) 0.9654(7) 1.1362(18) 0.043(3) Uani 0.297(6) 1 d PDU B 2
H3T H 1.0672 0.9866 1.0916 0.052 Uiso 0.297(6) 1 calc PR B 2
C4T C 1.183(2) 0.9441(11) 1.168(2) 0.038(3) Uani 0.297(6) 1 d PDU B 2
H4T H 1.2601 0.9501 1.1445 0.045 Uiso 0.297(6) 1 calc PR B 2
C5T C 1.1823(13) 0.9135(5) 1.2346(11) 0.040(3) Uani 0.297(6) 1 d PDU B 2
H5T H 1.2597 0.8985 1.2560 0.048 Uiso 0.297(6) 1 calc PR B 2
C6T C 1.0730(14) 0.9046(4) 1.2700(9) 0.041(3) Uani 0.297(6) 1 d PDU B 2
H6T H 1.0757 0.8841 1.3162 0.049 Uiso 0.297(6) 1 calc PR B 2
C7T C 0.8398(12) 0.9155(5) 1.2780(10) 0.071(5) Uani 0.297(6) 1 d PDU B 2
H7TA H 0.7882 0.9409 1.2801 0.107 Uiso 0.297(6) 1 calc PR B 2
H7TB H 0.8659 0.9046 1.3395 0.107 Uiso 0.297(6) 1 calc PR B 2
H7TC H 0.7881 0.8945 1.2405 0.107 Uiso 0.297(6) 1 calc PR B 2

loop_
_atom_site_aniso_label
_atom_site_aniso_U_11
_atom_site_aniso_U_22
_atom_site_aniso_U_33
_atom_site_aniso_U_23
_atom_site_aniso_U_13
_atom_site_aniso_U_12
C1 0.0318(17) 0.0288(16) 0.0203(15) -0.0096(12) 0.0062(13) -0.0108(13)
C2 0.0416(18) 0.0332(18) 0.0241(16) 0.0038(14) 0.0028(14) -0.0193(15)
C3 0.057(2) 0.0339(19) 0.0343(19) 0.0076(15) -0.0031(16) -0.0146(17)
C4 0.091(3) 0.035(2) 0.061(3) 0.0189(19) -0.015(2) -0.023(2)
C5 0.124(4) 0.059(3) 0.064(3) 0.042(2) -0.034(3) -0.047(3)
C6 0.137(4) 0.079(3) 0.032(2) 0.025(2) -0.022(2) -0.068(3)
C7 0.089(3) 0.054(2) 0.0245(19) 0.0043(17) 0.0005(18) -0.039(2)
C8 0.0179(14) 0.0259(16) 0.0301(16) 0.0031(13) 0.0038(12) -0.0012(12)
C9 0.0323(17) 0.0297(17) 0.0382(18) 0.0074(14) 0.0105(14) 0.0042(14)
C10 0.0193(15) 0.0272(16) 0.0409(18) 0.0089(14) 0.0062(13) -0.0004(12)
C11 0.0337(18) 0.044(2) 0.0324(18) 0.0003(15) -0.0004(14) -0.0083(15)
C12 0.0375(19) 0.059(2) 0.043(2) -0.0216(18) 0.0236(16) -0.0234(18)
C13 0.058(2) 0.080(3) 0.078(3) -0.042(2) 0.042(2) -0.046(2)
C14 0.0243(19) 0.104(3) 0.066(3) -0.029(3) 0.0179(18) -0.014(2)
C15 0.056(2) 0.074(3) 0.051(2) -0.022(2) 0.0362(19) -0.028(2)
C16 0.0227(15) 0.0274(16) 0.0244(15) -0.0038(13) -0.0022(12) 0.0057(13)
C17 0.0201(15) 0.0295(16) 0.0297(16) -0.0097(13) 0.0017(12) 0.0001(12)
C18 0.0441(19) 0.0377(19) 0.0278(17) -0.0075(14) -0.0015(14) 0.0089(16)
C19 0.056(2) 0.0263(17) 0.042(2) -0.0052(15) 0.0036(17) 0.0100(16)
C20 0.0364(18) 0.0272(17) 0.043(2) -0.0154(15) 0.0108(15) -0.0010(14)
C21 0.0311(17) 0.0309(17) 0.0300(16) -0.0090(13) 0.0051(13) -0.0039(13)
C22 0.0301(16) 0.0271(16) 0.0294(17) -0.0054(13) 0.0043(13) 0.0013(13)
C23 0.0239(15) 0.0243(16) 0.0275(16) -0.0005(13) 0.0015(12) 0.0001(12)
C24 0.0389(19) 0.0310(18) 0.0398(19) 0.0035(15) 0.0043(15) 0.0020(15)
C25 0.0262(16) 0.0377(19) 0.0331(17) -0.0018(14) 0.0007(13) -0.0027(14)
C26 0.0268(16) 0.0322(17) 0.0345(18) 0.0020(14) 0.0077(13) 0.0043(13)
C27 0.0182(15) 0.0395(19) 0.055(2) -0.0190(16) 0.0025(14) 0.0042(14)
C28 0.0195(16) 0.050(2) 0.077(3) -0.026(2) 0.0026(17) -0.0013(15)
C29 0.0277(18) 0.064(3) 0.061(2) -0.024(2) 0.0167(17) -0.0016(17)
C30 0.0241(17) 0.055(2) 0.075(3) -0.017(2) -0.0020(17) 0.0109(17)
C31 0.0351(12) 0.0314(15) 0.0262(14) -0.0156(10) 0.0076(11) -0.0003(12)
C32 0.040(2) 0.022(4) 0.019(3) -0.006(2) -0.002(2) 0.003(3)
C33 0.024(2) 0.023(5) 0.021(4) -0.008(3) -0.010(2) 0.005(3)
C34 0.028(3) 0.025(4) 0.017(4) -0.007(2) -0.006(3) 0.000(3)
C35 0.030(4) 0.023(3) 0.020(3) -0.010(2) -0.011(3) 0.005(3)
C36 0.025(3) 0.024(3) 0.033(3) -0.017(2) -0.004(3) 0.005(3)
C37 0.058(5) 0.061(8) 0.040(6) -0.027(4) 0.021(5) -0.026(6)
C31' 0.0351(12) 0.0314(15) 0.0262(14) -0.0156(10) 0.0076(11) -0.0003(12)
C32' 0.044(2) 0.022(4) 0.021(3) -0.011(2) 0.001(3) 0.003(3)
C33' 0.030(2) 0.026(5) 0.027(4) -0.013(3) -0.008(3) 0.006(3)
C34' 0.022(3) 0.026(4) 0.030(5) -0.013(3) -0.003(3) -0.002(3)
C35' 0.028(4) 0.021(3) 0.025(3) -0.009(2) -0.004(3) 0.001(4)
C36' 0.023(3) 0.025(3) 0.031(3) -0.013(2) -0.001(3) 0.005(3)
C37' 0.047(3) 0.052(6) 0.033(6) -0.012(4) 0.017(4) -0.001(4)
N1 0.0233(12) 0.0192(12) 0.0277(13) 0.0007(10) 0.0060(10) -0.0035(10)
N2 0.0250(14) 0.0385(15) 0.0282(14) -0.0087(11) 0.0101(11) -0.0101(11)
N3 0.0213(12) 0.0244(13) 0.0269(13) -0.0081(10) 0.0009(10) 0.0013(10)
N4 0.0198(12) 0.0281(14) 0.0339(14) -0.0138(11) -0.0015(10) 0.0033(11)
Si1 0.0196(4) 0.0263(4) 0.0248(4) -0.0090(3) 0.0028(3) -0.0011(3)
Si2 0.0223(4) 0.0274(4) 0.0244(4) -0.0112(3) -0.0015(3) 0.0035(3)
Cl1 0.0420(4) 0.0313(4) 0.0274(4) -0.0135(3) -0.0032(3) 0.0070(3)
Cl2 0.0631(6) 0.0363(5) 0.0281(4) -0.0087(4) -0.0114(4) 0.0128(4)
Cl3 0.0498(5) 0.0241(4) 0.0279(4) 0.0044(3) 0.0062(3) -0.0049(3)
Cl4 0.0747(6) 0.0229(4) 0.0289(4) 0.0058(3) 0.0012(4) 0.0037(4)
Cl5 0.0221(4) 0.0495(5) 0.0455(5) -0.0173(4) 0.0044(3) 0.0056(3)
Co1 0.0201(2) 0.0261(2) 0.0242(2) -0.01176(17) 0.00202(15) 0.00110(16)
Co2 0.0285(2) 0.0209(2) 0.0222(2) -0.00024(16) 0.00110(16) 0.00179(17)
C1S 0.048(4) 0.030(4) 0.025(3) -0.005(2) 0.003(3) 0.006(3)
C2S 0.034(3) 0.025(3) 0.035(3) -0.009(2) 0.008(2) 0.005(2)
C3S 0.038(3) 0.024(3) 0.032(3) -0.0050(19) -0.001(2) -0.001(2)
C4S 0.043(3) 0.034(4) 0.039(3) -0.016(3) 0.011(3) -0.010(3)
C5S 0.034(3) 0.047(4) 0.051(6) -0.022(4) 0.008(3) 0.005(2)
C6S 0.044(3) 0.047(3) 0.037(3) -0.008(2) -0.005(3) 0.018(3)
C7S 0.103(5) 0.048(3) 0.037(3) 0.000(2) 0.024(3) -0.006(3)
C1T 0.038(5) 0.041(8) 0.038(6) -0.015(5) 0.003(6) -0.001(5)
C2T 0.049(5) 0.042(7) 0.043(7) -0.012(5) 0.001(5) 0.006(6)
C3T 0.058(7) 0.034(7) 0.035(6) -0.013(5) 0.002(6) -0.008(6)
C4T 0.048(5) 0.040(7) 0.026(7) -0.016(5) 0.007(5) -0.010(5)
C5T 0.041(5) 0.044(6) 0.037(6) -0.009(4) 0.012(6) -0.002(6)
C6T 0.042(5) 0.045(6) 0.037(6) -0.006(4) 0.013(5) 0.003(5)
C7T 0.048(6) 0.110(12) 0.062(9) -0.002(8) 0.025(6) 0.014(8)

loop_
_atom_type_symbol
_atom_type_description
_atom_type_scat_dispersion_real
_atom_type_scat_dispersion_imag
_atom_type_scat_source
C C 0.0033 0.0016 'International Tables Vol C Tables 4.2.6.8 and 6.1.1.4'
H H 0.0000 0.0000 'International Tables Vol C Tables 4.2.6.8 and 6.1.1.4'
N N 0.0061 0.0033 'International Tables Vol C Tables 4.2.6.8 and 6.1.1.4'
Si Si 0.0817 0.0704 'International Tables Vol C Tables 4.2.6.8 and 6.1.1.4'
Cl Cl 0.1484 0.1585 'International Tables Vol C Tables 4.2.6.8 and 6.1.1.4'
Co Co 0.3494 0.9721 'International Tables Vol C Tables 4.2.6.8 and 6.1.1.4'

loop_
_geom_angle_atom_site_label_1
_geom_angle_atom_site_label_2
_geom_angle_atom_site_label_3
_geom_angle
_geom_angle_site_symmetry_1
_geom_angle_site_symmetry_3
N2 C1 N1 105.9(2) . .
N2 C1 C2 127.7(3) . .
N1 C1 C2 126.4(3) . .
N2 C1 Si1 53.20(15) . .
N1 C1 Si1 52.78(14) . .
C2 C1 Si1 176.7(2) . .
C3 C2 C7 119.7(3) . .
C3 C2 C1 120.1(3) . .
C7 C2 C1 120.2(3) . .
C4 C3 C2 120.5(3) . .
C5 C4 C3 119.3(4) . .
C6 C5 C4 120.4(4) . .
C5 C6 C7 120.4(4) . .
C6 C7 C2 119.8(4) . .
N1 C8 C10 105.9(2) . .
N1 C8 C11 110.1(2) . .
C10 C8 C11 109.1(2) . .
N1 C8 C9 111.4(2) . .
C10 C8 C9 109.7(2) . .
C11 C8 C9 110.5(2) . .
N2 C12 C14 105.4(3) . .
N2 C12 C15 110.0(3) . .
C14 C12 C15 109.4(3) . .
N2 C12 C13 110.3(3) . .
C14 C12 C13 110.6(3) . .
C15 C12 C13 111.0(3) . .
N3 C16 N4 106.1(2) . .
N3 C16 C17 127.3(3) . .
N4 C16 C17 126.5(2) . .
N3 C16 Si2 53.08(14) . .
N4 C16 Si2 53.02(14) . .
C17 C16 Si2 178.9(2) . .
C18 C17 C22 119.6(3) . .
C18 C17 C16 120.2(3) . .
C22 C17 C16 120.2(3) . .
C17 C18 C19 120.0(3) . .
C20 C19 C18 119.9(3) . .
C19 C20 C21 120.5(3) . .
C20 C21 C22 119.8(3) . .
C17 C22 C21 120.2(3) . .
N3 C23 C26 105.7(2) . .
N3 C23 C25 111.1(2) . .
C26 C23 C25 110.3(2) . .
N3 C23 C24 110.8(2) . .
C26 C23 C24 108.3(2) . .
C25 C23 C24 110.5(2) . .
N4 C27 C29 111.0(2) . .
N4 C27 C30 109.5(3) . .
C29 C27 C30 111.2(3) . .
N4 C27 C28 105.6(2) . .
C29 C27 C28 110.3(3) . .
C30 C27 C28 109.0(3) . .
C36 C31 C32 116.7(6) . .
C36 C31 C37 124.5(7) . .
C32 C31 C37 118.7(6) . .
C36 C31 Co1 71.3(8) . .
C32 C31 Co1 66.6(7) . .
C37 C31 Co1 133.1(9) . .
C33 C32 C31 121.9(7) . .
C33 C32 Co1 71.4(6) . .
C31 C32 Co1 73.1(6) . .
C34 C33 C32 118.3(6) . .
C34 C33 Co1 72.9(5) . .
C32 C33 Co1 68.6(7) . .
C33 C34 C35 120.3(6) . .
C33 C34 Co1 69.6(5) . .
C35 C34 Co1 71.0(6) . .
C36 C35 C34 121.4(7) . .
C36 C35 Co1 71.3(8) . .
C34 C35 Co1 70.5(5) . .
C31 C36 C35 121.3(7) . .
C31 C36 Co1 71.4(6) . .
C35 C36 Co1 71.1(7) . .
C33' C32' Co1 70.6(6) . .
C34' C33' C32' 120.3(7) . .
C34' C33' Co1 69.5(5) . .
C32' C33' Co1 71.4(7) . .
C33' C34' C35' 119.7(6) . .
C33' C34' Co1 72.5(5) . .
C35' C34' Co1 68.0(5) . .
C34' C35' C36' 120.2(7) . .
C34' C35' Co1 73.1(5) . .
C36' C35' Co1 71.5(8) . .
C35' C36' Co1 68.3(7) . .
C1 N1 C8 129.9(2) . .
C1 N1 Si1 91.73(18) . .
C8 N1 Si1 138.32(18) . .
C1 N2 C12 130.4(3) . .
C1 N2 Si1 91.41(17) . .
C12 N2 Si1 138.2(2) . .
C16 N3 C23 131.1(2) . .
C16 N3 Si2 91.42(17) . .
C23 N3 Si2 137.07(18) . .
C16 N4 C27 131.3(2) . .
C16 N4 Si2 91.22(17) . .
C27 N4 Si2 136.76(19) . .
N1 Si1 N2 70.86(11) . .
N1 Si1 Cl1 99.55(8) . .
N2 Si1 Cl1 99.84(8) . .
N1 Si1 Co1 121.11(8) . .
N2 Si1 Co1 121.37(8) . .
Cl1 Si1 Co1 128.54(5) . .
N1 Si1 C1 35.49(10) . .
N2 Si1 C1 35.39(10) . .
Cl1 Si1 C1 102.87(8) . .
Co1 Si1 C1 128.58(8) . .
N4 Si2 N3 71.27(10) . .
N4 Si2 Cl2 98.08(9) . .
N3 Si2 Cl2 98.28(9) . .
N4 Si2 Co1 131.31(9) . .
N3 Si2 Co1 131.06(8) . .
Cl2 Si2 Co1 115.81(4) . .
N4 Si2 C16 35.76(10) . .
N3 Si2 C16 35.50(10) . .
Cl2 Si2 C16 100.09(8) . .
Co1 Si2 C16 144.10(8) . .
Co2 Cl5 Co2 85.39(3) 3_677 .
C35' Co1 C32 76.0(5) . .
C35' Co1 C36' 40.2(3) . .
C32 Co1 C36' 67.1(5) . .
C35' Co1 C33 57.5(3) . .
C32 Co1 C33 40.0(3) . .
C36' Co1 C33 77.0(5) . .
C35' Co1 C34' 38.9(3) . .
C32 Co1 C34' 60.5(4) . .
C36' Co1 C34' 70.9(4) . .
C33 Co1 C34' 24.2(3) . .
C35' Co1 C34 25.8(3) . .
C32 Co1 C34 69.4(4) . .
C36' Co1 C34 62.3(4) . .
C33 Co1 C34 37.5(2) . .
C34' Co1 C34 14.4(3) . .
C35' Co1 Si2 167.4(2) . .
C32 Co1 Si2 98.7(4) . .
C36' Co1 Si2 148.1(2) . .
C33 Co1 Si2 111.2(2) . .
C34' Co1 Si2 128.5(2) . .
C34 Co1 Si2 141.7(2) . .
C35' Co1 C35 12.8(3) . .
C32 Co1 C35 81.6(4) . .
C36' Co1 C35 32.0(4) . .
C33 Co1 C35 69.1(3) . .
C34' Co1 C35 51.7(3) . .
C34 Co1 C35 38.5(3) . .
Si2 Co1 C35 179.7(3) . .
C35' Co1 C36 46.9(4) . .
C32 Co1 C36 69.7(5) . .
C36' Co1 C36 7.2(7) . .
C33 Co1 C36 83.3(5) . .
C34' Co1 C36 78.1(5) . .
C34 Co1 C36 69.4(4) . .
Si2 Co1 C36 142.4(3) . .
C35 Co1 C36 37.6(3) . .
C35' Co1 C31 71.4(3) . .
C32 Co1 C31 40.2(3) . .
C36' Co1 C31 39.0(3) . .
C33 Co1 C31 72.5(3) . .
C34' Co1 C31 82.8(3) . .
C34 Co1 C31 82.8(3) . .
Si2 Co1 C31 112.02(9) . .
C35 Co1 C31 68.1(3) . .
C36 Co1 C31 37.3(3) . .
C35' Co1 Si1 92.7(3) . .
C32 Co1 Si1 168.3(4) . .
C36' Co1 Si1 102.3(4) . .
C33 Co1 Si1 135.0(2) . .
C34' Co1 Si1 112.2(3) . .
C34 Co1 Si1 101.7(2) . .
Si2 Co1 Si1 92.99(3) . .
C35 Co1 Si1 86.7(3) . .
C36 Co1 Si1 100.5(4) . .
C31 Co1 Si1 133.38(9) . .
Cl4 Co2 Cl3 117.91(3) . .
Cl4 Co2 Cl5 108.47(4) . 3_677
Cl3 Co2 Cl5 113.12(3) . 3_677
Cl4 Co2 Cl5 109.64(4) . .
Cl3 Co2 Cl5 110.60(3) . .
Cl5 Co2 Cl5 94.61(3) 3_677 .
C2S C1S C6S 118.5(6) . .
C2S C1S C7S 121.0(6) . .
C6S C1S C7S 120.4(6) . .
C1S C2S C3S 120.9(5) . .
C4S C3S C2S 120.3(5) . .
C3S C4S C5S 118.9(7) . .
C6S C5S C4S 120.1(8) . .
C5S C6S C1S 121.3(6) . .
C2T C1T C6T 118.4(12) . .
C2T C1T C7T 122.6(15) . .
C6T C1T C7T 119.0(14) . .
C1T C2T C3T 122.2(14) . .
C4T C3T C2T 119.1(17) . .
C3T C4T C5T 118.6(18) . .
C6T C5T C4T 121.9(14) . .
C5T C6T C1T 119.8(12) . .

loop_
_geom_bond_atom_site_label_1
_geom_bond_atom_site_label_2
_geom_bond_distance
_geom_bond_site_symmetry_2
C1 N2 1.338(4) .
C1 N1 1.342(3) .
C1 C2 1.480(4) .
C1 Si1 2.310(3) .
C2 C3 1.384(4) .
C2 C7 1.387(4) .
C3 C4 1.384(5) .
C4 C5 1.383(6) .
C5 C6 1.374(7) .
C6 C7 1.379(6) .
C8 N1 1.487(3) .
C8 C10 1.522(4) .
C8 C11 1.524(4) .
C8 C9 1.527(4) .
C12 N2 1.495(4) .
C12 C14 1.517(5) .
C12 C15 1.523(5) .
C12 C13 1.525(5) .
C16 N3 1.334(3) .
C16 N4 1.343(4) .
C16 C17 1.495(4) .
C16 Si2 2.297(3) .
C17 C18 1.386(4) .
C17 C22 1.387(4) .
C18 C19 1.391(4) .
C19 C20 1.378(4) .
C20 C21 1.378(4) .
C21 C22 1.388(4) .
C23 N3 1.484(4) .
C23 C26 1.528(4) .
C23 C25 1.530(4) .
C23 C24 1.530(4) .
C27 N4 1.489(4) .
C27 C29 1.526(5) .
C27 C30 1.532(5) .
C27 C28 1.533(4) .
C31 C36 1.377(9) .
C31 C32 1.454(9) .
C31 C37 1.505(9) .
C31 Co1 2.155(3) .
C32 C33 1.426(9) .
C32 Co1 2.067(17) .
C33 C34 1.365(9) .
C33 Co1 2.103(9) .
C34 C35 1.418(9) .
C34 Co1 2.145(9) .
C35 C36 1.388(9) .
C35 Co1 2.151(11) .
C36 Co1 2.153(18) .
C32' C33' 1.407(9) .
C32' Co1 2.166(16) .
C33' C34' 1.390(9) .
C33' Co1 2.156(10) .
C34' C35' 1.391(9) .
C34' Co1 2.116(9) .
C35' C36' 1.426(9) .
C35' Co1 2.051(11) .
C36' Co1 2.093(19) .
N1 Si1 1.840(2) .
N2 Si1 1.850(3) .
N3 Si2 1.837(2) .
N4 Si2 1.835(2) .
Si1 Cl1 2.1031(11) .
Si1 Co1 2.1553(9) .
Si2 Cl2 2.1313(12) .
Si2 Co1 2.1501(10) .
Cl3 Co2 2.2329(9) .
Cl4 Co2 2.2185(9) .
Cl5 Co2 2.3311(9) 3_677
Cl5 Co2 2.3320(9) .
Co2 Cl5 2.3311(9) 3_677
C1S C2S 1.379(7) .
C1S C6S 1.382(8) .
C1S C7S 1.496(7) .
C2S C3S 1.393(7) .
C3S C4S 1.379(9) .
C4S C5S 1.393(12) .
C5S C6S 1.381(12) .
C1T C2T 1.387(14) .
C1T C6T 1.391(14) .
C1T C7T 1.500(13) .
C2T C3T 1.388(16) .
C3T C4T 1.39(2) .
C4T C5T 1.40(2) .
C5T C6T 1.370(15) .

loop_
_geom_torsion_atom_site_label_1
_geom_torsion_atom_site_label_2
_geom_torsion_atom_site_label_3
_geom_torsion_atom_site_label_4
_geom_torsion
_geom_torsion_site_symmetry_1
_geom_torsion_site_symmetry_4
N2 C1 C2 C3 -89.9(4) . .
N1 C1 C2 C3 87.9(4) . .
Si1 C1 C2 C3 14(4) . .
N2 C1 C2 C7 93.0(4) . .
N1 C1 C2 C7 -89.1(4) . .
Si1 C1 C2 C7 -163(4) . .
C7 C2 C3 C4 1.4(5) . .
C1 C2 C3 C4 -175.7(3) . .
C2 C3 C4 C5 -0.5(6) . .
C3 C4 C5 C6 -1.1(7) . .
C4 C5 C6 C7 1.8(8) . .
C5 C6 C7 C2 -0.9(7) . .
C3 C2 C7 C6 -0.7(6) . .
C1 C2 C7 C6 176.4(4) . .
N3 C16 C17 C18 -90.0(4) . .
N4 C16 C17 C18 91.6(4) . .
Si2 C16 C17 C18 159(10) . .
N3 C16 C17 C22 90.9(4) . .
N4 C16 C17 C22 -87.6(4) . .
Si2 C16 C17 C22 -21(11) . .
C22 C17 C18 C19 -0.3(5) . .
C16 C17 C18 C19 -179.4(3) . .
C17 C18 C19 C20 1.3(5) . .
C18 C19 C20 C21 -1.5(5) . .
C19 C20 C21 C22 0.7(5) . .
C18 C17 C22 C21 -0.6(4) . .
C16 C17 C22 C21 178.6(3) . .
C20 C21 C22 C17 0.4(4) . .
C36 C31 C32 C33 2(2) . .
C37 C31 C32 C33 -177.8(14) . .
Co1 C31 C32 C33 54.4(12) . .
C36 C31 C32 Co1 -52.5(12) . .
C37 C31 C32 Co1 127.8(10) . .
C31 C32 C33 C34 0.0(19) . .
Co1 C32 C33 C34 55.3(9) . .
C31 C32 C33 Co1 -55.2(12) . .
C32 C33 C34 C35 -1.4(15) . .
Co1 C33 C34 C35 51.8(9) . .
C32 C33 C34 Co1 -53.2(10) . .
C33 C34 C35 C36 0.9(16) . .
Co1 C34 C35 C36 52.0(12) . .
C33 C34 C35 Co1 -51.1(8) . .
C32 C31 C36 C35 -3(2) . .
C37 C31 C36 C35 177.2(14) . .
Co1 C31 C36 C35 -52.8(14) . .
C32 C31 C36 Co1 50.2(11) . .
C37 C31 C36 Co1 -130.0(12) . .
C34 C35 C36 C31 1(2) . .
Co1 C35 C36 C31 52.9(14) . .
C34 C35 C36 Co1 -51.7(10) . .
Co1 C32' C33' C34' 51.3(9) . .
C32' C33' C34' C35' -1.3(15) . .
Co1 C33' C34' C35' 50.8(8) . .
C32' C33' C34' Co1 -52.1(10) . .
C33' C34' C35' C36' 2.9(16) . .
Co1 C34' C35' C36' 55.8(11) . .
C33' C34' C35' Co1 -52.9(8) . .
C34' C35' C36' Co1 -56.6(10) . .
N2 C1 N1 C8 -174.6(3) . .
C2 C1 N1 C8 7.1(4) . .
Si1 C1 N1 C8 -176.8(3) . .
N2 C1 N1 Si1 2.2(2) . .
C2 C1 N1 Si1 -176.0(3) . .
C10 C8 N1 C1 -176.5(3) . .
C11 C8 N1 C1 65.7(4) . .
C9 C8 N1 C1 -57.3(4) . .
C10 C8 N1 Si1 8.2(4) . .
C11 C8 N1 Si1 -109.6(3) . .
C9 C8 N1 Si1 127.5(3) . .
N1 C1 N2 C12 176.4(3) . .
C2 C1 N2 C12 -5.4(5) . .
Si1 C1 N2 C12 178.6(3) . .
N1 C1 N2 Si1 -2.2(2) . .
C2 C1 N2 Si1 176.0(3) . .
C14 C12 N2 C1 -174.6(3) . .
C15 C12 N2 C1 -56.7(4) . .
C13 C12 N2 C1 66.0(4) . .
C14 C12 N2 Si1 3.4(4) . .
C15 C12 N2 Si1 121.3(3) . .
C13 C12 N2 Si1 -116.0(4) . .
N4 C16 N3 C23 -173.4(3) . .
C17 C16 N3 C23 7.9(5) . .
Si2 C16 N3 C23 -173.4(3) . .
N4 C16 N3 Si2 0.0(2) . .
C17 C16 N3 Si2 -178.7(3) . .
C26 C23 N3 C16 178.3(3) . .
C25 C23 N3 C16 -62.1(4) . .
C24 C23 N3 C16 61.2(4) . .
C26 C23 N3 Si2 8.0(4) . .
C25 C23 N3 Si2 127.7(3) . .
C24 C23 N3 Si2 -109.1(3) . .
N3 C16 N4 C27 171.0(3) . .
C17 C16 N4 C27 -10.2(5) . .
Si2 C16 N4 C27 171.1(4) . .
N3 C16 N4 Si2 0.0(2) . .
C17 C16 N4 Si2 178.7(3) . .
C29 C27 N4 C16 63.2(4) . .
C30 C27 N4 C16 -60.0(4) . .
C28 C27 N4 C16 -177.2(3) . .
C29 C27 N4 Si2 -129.9(3) . .
C30 C27 N4 Si2 106.9(3) . .
C28 C27 N4 Si2 -10.3(4) . .
C1 N1 Si1 N2 -1.63(16) . .
C8 N1 Si1 N2 174.7(3) . .
C1 N1 Si1 Cl1 -98.81(15) . .
C8 N1 Si1 Cl1 77.5(3) . .
C1 N1 Si1 Co1 114.10(15) . .
C8 N1 Si1 Co1 -69.5(3) . .
C8 N1 Si1 C1 176.3(4) . .
C1 N2 Si1 N1 1.63(16) . .
C12 N2 Si1 N1 -176.8(3) . .
C1 N2 Si1 Cl1 98.41(16) . .
C12 N2 Si1 Cl1 -80.0(3) . .
C1 N2 Si1 Co1 -113.76(15) . .
C12 N2 Si1 Co1 67.8(3) . .
C12 N2 Si1 C1 -178.5(4) . .
N2 C1 Si1 N1 -177.3(3) . .
C2 C1 Si1 N1 76(4) . .
N1 C1 Si1 N2 177.3(3) . .
C2 C1 Si1 N2 -106(4) . .
N2 C1 Si1 Cl1 -88.91(16) . .
N1 C1 Si1 Cl1 88.43(16) . .
C2 C1 Si1 Cl1 165(4) . .
N2 C1 Si1 Co1 91.54(17) . .
N1 C1 Si1 Co1 -91.12(17) . .
C2 C1 Si1 Co1 -15(4) . .
C16 N4 Si2 N3 0.02(16) . .
C27 N4 Si2 N3 -170.2(3) . .
C16 N4 Si2 Cl2 96.07(16) . .
C27 N4 Si2 Cl2 -74.1(3) . .
C16 N4 Si2 Co1 -128.69(15) . .
C27 N4 Si2 Co1 61.1(3) . .
C27 N4 Si2 C16 -170.2(4) . .
C16 N3 Si2 N4 -0.02(17) . .
C23 N3 Si2 N4 172.7(3) . .
C16 N3 Si2 Cl2 -95.79(16) . .
C23 N3 Si2 Cl2 76.9(3) . .
C16 N3 Si2 Co1 128.96(15) . .
C23 N3 Si2 Co1 -58.4(3) . .
C23 N3 Si2 C16 172.7(4) . .
N3 C16 Si2 N4 180.0(3) . .
C17 C16 Si2 N4 -68(10) . .
N4 C16 Si2 N3 -180.0(3) . .
C17 C16 Si2 N3 112(10) . .
N3 C16 Si2 Cl2 90.14(17) . .
N4 C16 Si2 Cl2 -89.84(17) . .
C17 C16 Si2 Cl2 -158(10) . .
N3 C16 Si2 Co1 -89.6(2) . .
N4 C16 Si2 Co1 90.5(2) . .
C17 C16 Si2 Co1 23(10) . .
C34' C35' Co1 C32 60.1(6) . .
C36' C35' Co1 C32 -71.0(7) . .
C34' C35' Co1 C36' 131.1(8) . .
C34' C35' Co1 C33 21.2(5) . .
C36' C35' Co1 C33 -109.9(7) . .
C36' C35' Co1 C34' -131.1(8) . .
C34' C35' Co1 C34 -11.2(9) . .
C36' C35' Co1 C34 -142.3(11) . .
C34' C35' Co1 Si2 -6.2(16) . .
C36' C35' Co1 Si2 -137.3(13) . .
C34' C35' Co1 C35 175(3) . .
C36' C35' Co1 C35 44(2) . .
C34' C35' Co1 C36 135.2(9) . .
C36' C35' Co1 C36 4.1(11) . .
C34' C35' Co1 C31 101.9(5) . .
C36' C35' Co1 C31 -29.2(6) . .
C34' C35' Co1 Si1 -122.9(5) . .
C36' C35' Co1 Si1 106.0(6) . .
C33 C32 Co1 C35' -55.6(5) . .
C31 C32 Co1 C35' 77.7(5) . .
C33 C32 Co1 C36' -97.1(6) . .
C31 C32 Co1 C36' 36.1(5) . .
C31 C32 Co1 C33 133.2(8) . .
C33 C32 Co1 C34' -16.8(5) . .
C31 C32 Co1 C34' 116.4(6) . .
C33 C32 Co1 C34 -29.5(5) . .
C31 C32 Co1 C34 103.8(6) . .
C33 C32 Co1 Si2 112.8(5) . .
C31 C32 Co1 Si2 -114.0(4) . .
C33 C32 Co1 C35 -67.4(5) . .
C31 C32 Co1 C35 65.9(5) . .
C33 C32 Co1 C36 -104.3(6) . .
C31 C32 Co1 C36 28.9(5) . .
C33 C32 Co1 C31 -133.2(8) . .
C33 C32 Co1 Si1 -70.8(13) . .
C31 C32 Co1 Si1 62.4(13) . .
C35' C36' Co1 C32 95.3(7) . .
C35' C36' Co1 C33 54.4(6) . .
C35' C36' Co1 C34' 30.1(5) . .
C35' C36' Co1 C34 17.5(5) . .
C35' C36' Co1 Si2 163.8(5) . .
C35' C36' Co1 C35 -16.8(8) . .
C35' C36' Co1 C36 -155(5) . .
C35' C36' Co1 C31 132.6(9) . .
C35' C36' Co1 Si1 -79.4(6) . .
C34 C33 Co1 C35' -22.5(6) . .
C32 C33 Co1 C35' 108.3(7) . .
C34 C33 Co1 C32 -130.8(8) . .
C34 C33 Co1 C36' -61.1(5) . .
C32 C33 Co1 C36' 69.8(6) . .
C34 C33 Co1 C34' 11.2(9) . .
C32 C33 Co1 C34' 142.0(11) . .
C32 C33 Co1 C34 130.8(8) . .
C34 C33 Co1 Si2 151.3(4) . .
C32 C33 Co1 Si2 -77.9(6) . .
C34 C33 Co1 C35 -28.6(5) . .
C32 C33 Co1 C35 102.2(6) . .
C34 C33 Co1 C36 -64.6(5) . .
C32 C33 Co1 C36 66.2(6) . .
C34 C33 Co1 C31 -101.3(5) . .
C32 C33 Co1 C31 29.6(5) . .
C34 C33 Co1 Si1 33.4(6) . .
C32 C33 Co1 Si1 164.3(5) . .
C33' C34' Co1 C35' 133.4(7) . .
C33' C34' Co1 C32 28.5(6) . .
C35' C34' Co1 C32 -104.9(6) . .
C33' C34' Co1 C36' 102.4(6) . .
C35' C34' Co1 C36' -31.0(5) . .
C33' C34' Co1 C33 1.5(10) . .
C35' C34' Co1 C33 -131.9(11) . .
C33' C34' Co1 C34 153(2) . .
C35' C34' Co1 C34 19.8(17) . .
C33' C34' Co1 Si2 -48.3(6) . .
C35' C34' Co1 Si2 178.3(4) . .
C33' C34' Co1 C35 131.9(7) . .
C35' C34' Co1 C35 -1.5(7) . .
C33' C34' Co1 C36 101.7(6) . .
C35' C34' Co1 C36 -31.7(6) . .
C33' C34' Co1 C31 64.2(5) . .
C35' C34' Co1 C31 -69.2(5) . .
C33' C34' Co1 Si1 -161.7(4) . .
C35' C34' Co1 Si1 64.9(5) . .
C33 C34 Co1 C35' 132.0(11) . .
C35 C34 Co1 C35' -2.1(11) . .
C33 C34 Co1 C32 31.3(5) . .
C35 C34 Co1 C32 -102.8(6) . .
C33 C34 Co1 C36' 105.5(6) . .
C35 C34 Co1 C36' -28.6(7) . .
C35 C34 Co1 C33 -134.1(7) . .
C33 C34 Co1 C34' -18.6(17) . .
C35 C34 Co1 C34' -153(2) . .
C33 C34 Co1 Si2 -46.2(6) . .
C35 C34 Co1 Si2 179.7(4) . .
C33 C34 Co1 C35 134.1(7) . .
C33 C34 Co1 C36 106.5(6) . .
C35 C34 Co1 C36 -27.6(5) . .
C33 C34 Co1 C31 70.5(5) . .
C35 C34 Co1 C31 -63.6(5) . .
C33 C34 Co1 Si1 -156.6(5) . .
C35 C34 Co1 Si1 69.3(5) . .
N4 Si2 Co1 C35' -66.8(13) . .
N3 Si2 Co1 C35' -168.2(13) . .
Cl2 Si2 Co1 C35' 62.5(13) . .
C16 Si2 Co1 C35' -117.9(13) . .
N4 Si2 Co1 C32 -130.8(3) . .
N3 Si2 Co1 C32 127.7(3) . .
Cl2 Si2 Co1 C32 -1.6(2) . .
C16 Si2 Co1 C32 178.1(3) . .
N4 Si2 Co1 C36' 169.1(8) . .
N3 Si2 Co1 C36' 67.7(8) . .
Cl2 Si2 Co1 C36' -61.6(8) . .
C16 Si2 Co1 C36' 118.0(8) . .
N4 Si2 Co1 C33 -91.4(3) . .
N3 Si2 Co1 C33 167.2(3) . .
Cl2 Si2 Co1 C33 37.9(3) . .
C16 Si2 Co1 C33 -142.4(3) . .
N4 Si2 Co1 C34' -71.8(4) . .
N3 Si2 Co1 C34' -173.2(4) . .
Cl2 Si2 Co1 C34' 57.5(3) . .
C16 Si2 Co1 C34' -122.8(4) . .
N4 Si2 Co1 C34 -63.3(4) . .
N3 Si2 Co1 C34 -164.7(4) . .
Cl2 Si2 Co1 C34 66.0(4) . .
C16 Si2 Co1 C34 -114.3(4) . .
N4 Si2 Co1 C35 73(56) . .
N3 Si2 Co1 C35 -29(56) . .
Cl2 Si2 Co1 C35 -158(73) . .
C16 Si2 Co1 C35 21(56) . .
N4 Si2 Co1 C36 161.4(7) . .
N3 Si2 Co1 C36 59.9(7) . .
Cl2 Si2 Co1 C36 -69.4(7) . .
C16 Si2 Co1 C36 110.3(7) . .
N4 Si2 Co1 C31 -170.34(13) . .
N3 Si2 Co1 C31 88.22(14) . .
Cl2 Si2 Co1 C31 -41.08(10) . .
C16 Si2 Co1 C31 138.58(16) . .
N4 Si2 Co1 Si1 49.92(11) . .
N3 Si2 Co1 Si1 -51.52(11) . .
Cl2 Si2 Co1 Si1 179.18(5) . .
C16 Si2 Co1 Si1 -1.16(14) . .
C36 C35 Co1 C35' -131(2) . .
C34 C35 Co1 C35' 4(2) . .
C36 C35 Co1 C32 -67.4(7) . .
C34 C35 Co1 C32 67.3(5) . .
C36 C35 Co1 C36' -7.8(14) . .
C34 C35 Co1 C36' 126.9(12) . .
C36 C35 Co1 C33 -106.8(7) . .
C34 C35 Co1 C33 27.9(4) . .
C36 C35 Co1 C34' -126.3(8) . .
C34 C35 Co1 C34' 8.4(6) . .
C36 C35 Co1 C34 -134.7(8) . .
C36 C35 Co1 Si2 89(55) . .
C34 C35 Co1 Si2 -136(55) . .
C34 C35 Co1 C36 134.7(8) . .
C36 C35 Co1 C31 -28.0(7) . .
C34 C35 Co1 C31 106.7(5) . .
C36 C35 Co1 Si1 111.9(7) . .
C34 C35 Co1 Si1 -113.4(5) . .
C31 C36 Co1 C35' -120.7(10) . .
C35 C36 Co1 C35' 13.4(6) . .
C31 C36 Co1 C32 -31.0(5) . .
C35 C36 Co1 C32 103.0(7) . .
C31 C36 Co1 C36' -99(5) . .
C35 C36 Co1 C36' 35(4) . .
C31 C36 Co1 C33 -69.8(6) . .
C35 C36 Co1 C33 64.2(6) . .
C31 C36 Co1 C34' -93.8(6) . .
C35 C36 Co1 C34' 40.3(6) . .
C31 C36 Co1 C34 -105.8(7) . .
C35 C36 Co1 C34 28.2(5) . .
C31 C36 Co1 Si2 46.5(10) . .
C35 C36 Co1 Si2 -179.5(4) . .
C31 C36 Co1 C35 -134.0(10) . .
C35 C36 Co1 C31 134.0(10) . .
C31 C36 Co1 Si1 155.5(5) . .
C35 C36 Co1 Si1 -70.4(6) . .
C36 C31 Co1 C35' 41.5(7) . .
C32 C31 Co1 C35' -90.1(6) . .
C37 C31 Co1 C35' 161.6(8) . .
C36 C31 Co1 C32 131.6(9) . .
C37 C31 Co1 C32 -108.2(9) . .
C36 C31 Co1 C36' 11.4(12) . .
C32 C31 Co1 C36' -120.2(8) . .
C37 C31 Co1 C36' 131.5(10) . .
C36 C31 Co1 C33 102.2(7) . .
C32 C31 Co1 C33 -29.4(5) . .
C37 C31 Co1 C33 -137.6(8) . .
C36 C31 Co1 C34' 79.8(7) . .
C32 C31 Co1 C34' -51.8(6) . .
C37 C31 Co1 C34' -160.0(8) . .
C36 C31 Co1 C34 65.2(7) . .
C32 C31 Co1 C34 -66.4(6) . .
C37 C31 Co1 C34 -174.6(8) . .
C36 C31 Co1 Si2 -151.5(7) . .
C32 C31 Co1 Si2 76.9(5) . .
C37 C31 Co1 Si2 -31.3(7) . .
C36 C31 Co1 C35 28.2(6) . .
C32 C31 Co1 C35 -103.4(6) . .
C37 C31 Co1 C35 148.4(8) . .
C32 C31 Co1 C36 -131.6(9) . .
C37 C31 Co1 C36 120.2(10) . .
C36 C31 Co1 Si1 -34.1(7) . .
C32 C31 Co1 Si1 -165.7(5) . .
C37 C31 Co1 Si1 86.1(7) . .
N1 Si1 Co1 C35' -55.0(3) . .
N2 Si1 Co1 C35' 30.3(3) . .
Cl1 Si1 Co1 C35' 168.2(3) . .
C1 Si1 Co1 C35' -12.4(3) . .
N1 Si1 Co1 C32 -40.2(12) . .
N2 Si1 Co1 C32 45.2(12) . .
Cl1 Si1 Co1 C32 -177.0(11) . .
C1 Si1 Co1 C32 2.5(12) . .
N1 Si1 Co1 C36' -15.6(3) . .
N2 Si1 Co1 C36' 69.8(3) . .
Cl1 Si1 Co1 C36' -152.3(3) . .
C1 Si1 Co1 C36' 27.1(3) . .
N1 Si1 Co1 C33 -99.4(4) . .
N2 Si1 Co1 C33 -14.0(4) . .
Cl1 Si1 Co1 C33 123.8(3) . .
C1 Si1 Co1 C33 -56.7(4) . .
N1 Si1 Co1 C34' -89.8(3) . .
N2 Si1 Co1 C34' -4.4(3) . .
Cl1 Si1 Co1 C34' 133.5(3) . .
C1 Si1 Co1 C34' -47.1(3) . .
N1 Si1 Co1 C34 -79.4(3) . .
N2 Si1 Co1 C34 6.0(3) . .
Cl1 Si1 Co1 C34 143.9(3) . .
C1 Si1 Co1 C34 -36.7(3) . .
N1 Si1 Co1 Si2 136.21(9) . .
N2 Si1 Co1 Si2 -138.41(10) . .
Cl1 Si1 Co1 Si2 -0.54(6) . .
C1 Si1 Co1 Si2 178.90(10) . .
N1 Si1 Co1 C35 -43.7(2) . .
N2 Si1 Co1 C35 41.7(2) . .
Cl1 Si1 Co1 C35 179.6(2) . .
C1 Si1 Co1 C35 -1.0(2) . .
N1 Si1 Co1 C36 -8.5(3) . .
N2 Si1 Co1 C36 76.9(3) . .
Cl1 Si1 Co1 C36 -145.2(3) . .
C1 Si1 Co1 C36 34.2(3) . .
N1 Si1 Co1 C31 11.73(15) . .
N2 Si1 Co1 C31 97.11(15) . .
Cl1 Si1 Co1 C31 -125.02(12) . .
C1 Si1 Co1 C31 54.42(16) . .
Co2 Cl5 Co2 Cl4 111.49(4) 3_677 .
Co2 Cl5 Co2 Cl3 -116.81(4) 3_677 .
Co2 Cl5 Co2 Cl5 0.0 3_677 3_677
C6S C1S C2S C3S 0.6(14) . .
C7S C1S C2S C3S -177.1(7) . .
C1S C2S C3S C4S -0.7(11) . .
C2S C3S C4S C5S -0.3(14) . .
C3S C4S C5S C6S 2(2) . .
C4S C5S C6S C1S -2(2) . .
C2S C1S C6S C5S 0.7(16) . .
C7S C1S C6S C5S 178.4(11) . .
C6T C1T C2T C3T -1(4) . .
C7T C1T C2T C3T 178(2) . .
C1T C2T C3T C4T 2(4) . .
C2T C3T C4T C5T -1(5) . .
C3T C4T C5T C6T -1(4) . .
C4T C5T C6T C1T 1(3) . .
C2T C1T C6T C5T 0(4) . .
C7T C1T C6T C5T -180(2) . .
